data_1560429
loop_
_publ_author_name
'Ma, Ranran'
'Chen, Zhiwei'
'Wang, Suna'
'Yao, Qingxia'
'Li, Yunwu'
'Lu, Jing'
'Li, Dacheng'
'Dou, Jianmin'

_publ_section_title
;
 Solvent-induced assembly of two helical Eu(III) metal-organic frameworks
 and fluorescence sensing activities towards nitrobenzene and Cu 2+ ions
;
_journal_name_full 'Journal of Solid State Chemistry'
_journal_page_first 142
_journal_page_last 151
_journal_paper_doi 10.1016/j.jssc.2017.05.018
_journal_volume 252
_journal_year 2017
_chemical_formula_sum 'C24 H18 Eu N O10'
_chemical_formula_weight 632.35
_space_group_IT_number 148
_space_group_name_Hall '-R 3'
_space_group_name_H-M_alt 'R -3 :H'
_symmetry_cell_setting trigonal
_symmetry_space_group_name_H-M 'R -3 :H'
_atom_sites_solution_hydrogens geom
_atom_sites_solution_primary direct
_atom_sites_solution_secondary difmap
_cell_angle_alpha 90.00
_cell_angle_beta 90.00
_cell_angle_gamma 120.00
_cell_formula_units_Z 18
_cell_length_a 39.982(3)
_cell_length_b 39.982(3)
_cell_length_c 9.0356(8)
_cell_measurement_reflns_used 4361
_cell_measurement_temperature 293(2)
_cell_measurement_theta_max 23.496
_cell_measurement_theta_min 2.544
_cell_volume 12508.8(17)
_computing_structure_refinement 'SHELXL-97 (Sheldrick, 1997)'
_computing_structure_solution 'SHELXS-97 (Sheldrick, 1990)'
_diffrn_ambient_temperature 293(2)
_diffrn_measured_fraction_theta_full 0.999
_diffrn_measured_fraction_theta_max 0.999
_diffrn_measurement_device_type 'CCD area detector'
_diffrn_measurement_method 'phi and omega scans'
_diffrn_radiation_monochromator graphite
_diffrn_radiation_source 'fine-focus sealed tube'
_diffrn_radiation_type MoK\a
_diffrn_radiation_wavelength 0.71073
_diffrn_reflns_av_R_equivalents 0.0562
_diffrn_reflns_av_sigmaI/netI 0.0583
_diffrn_reflns_limit_h_max 47
_diffrn_reflns_limit_h_min -42
_diffrn_reflns_limit_k_max 23
_diffrn_reflns_limit_k_min -47
_diffrn_reflns_limit_l_max 10
_diffrn_reflns_limit_l_min -10
_diffrn_reflns_number 19065
_diffrn_reflns_theta_full 25.01
_diffrn_reflns_theta_max 25.01
_diffrn_reflns_theta_min 2.33
_exptl_absorpt_coefficient_mu 2.307
_exptl_absorpt_correction_T_max 0.7693
_exptl_absorpt_correction_T_min 0.5256
_exptl_absorpt_correction_type multi-scan
_exptl_absorpt_process_details sadabs
_exptl_crystal_colour colourless
_exptl_crystal_density_diffrn 1.511
_exptl_crystal_density_method 'not measured'
_exptl_crystal_description cluster
_exptl_crystal_F_000 5616
_exptl_crystal_size_max 0.32
_exptl_crystal_size_mid 0.14
_exptl_crystal_size_min 0.12
_refine_diff_density_max 2.238
_refine_diff_density_min -0.687
_refine_diff_density_rms 0.171
_refine_ls_extinction_method none
_refine_ls_goodness_of_fit_ref 1.005
_refine_ls_hydrogen_treatment constr
_refine_ls_matrix_type full
_refine_ls_number_parameters 327
_refine_ls_number_reflns 4904
_refine_ls_number_restraints 0
_refine_ls_restrained_S_all 1.005
_refine_ls_R_factor_all 0.0610
_refine_ls_R_factor_gt 0.0429
_refine_ls_shift/su_max 0.001
_refine_ls_shift/su_mean 0.000
_refine_ls_structure_factor_coef Fsqd
_refine_ls_weighting_details 'calc w=1/[\s^2^(Fo^2^)+(0.0861P)^2^+0.0000P] where P=(Fo^2^+2Fc^2^)/3'
_refine_ls_weighting_scheme calc
_refine_ls_wR_factor_gt 0.1309
_refine_ls_wR_factor_ref 0.1396
_reflns_number_gt 3638
_reflns_number_total 4904
_reflns_threshold_expression >2sigma(I)
_cod_data_source_file JSSC-2017-252-142.cif
_cod_data_source_block 150621g
_cod_original_cell_volume 12508.9(18)
_cod_original_sg_symbol_H-M 'R-3   '
_cod_database_code 1560429

loop_
_symmetry_equiv_pos_as_xyz
'x, y, z'
'-y, x-y, z'
'-x+y, -x, z'
'x+2/3, y+1/3, z+1/3'
'-y+2/3, x-y+1/3, z+1/3'
'-x+y+2/3, -x+1/3, z+1/3'
'x+1/3, y+2/3, z+2/3'
'-y+1/3, x-y+2/3, z+2/3'
'-x+y+1/3, -x+2/3, z+2/3'
'-x, -y, -z'
'y, -x+y, -z'
'x-y, x, -z'
'-x+2/3, -y+1/3, -z+1/3'
'y+2/3, -x+y+1/3, -z+1/3'
'x-y+2/3, x+1/3, -z+1/3'
'-x+1/3, -y+2/3, -z+2/3'
'y+1/3, -x+y+2/3, -z+2/3'
'x-y+1/3, x+2/3, -z+2/3'

loop_
_atom_site_label
_atom_site_type_symbol
_atom_site_fract_x
_atom_site_fract_y
_atom_site_fract_z
_atom_site_U_iso_or_equiv
_atom_site_adp_type
_atom_site_occupancy
_atom_site_symmetry_multiplicity
_atom_site_calc_flag
_atom_site_refinement_flags
_atom_site_disorder_assembly
_atom_site_disorder_group
Eu1 Eu 0.859353(9) 0.153348(10) 0.34414(4) 0.02679(15) Uani 1 1 d . . .
O1 O 0.88684(13) 0.18119(13) 0.5886(5) 0.0336(11) Uani 1 1 d . . .
O2 O 0.91423(13) 0.15377(14) 0.4664(5) 0.0362(12) Uani 1 1 d . . .
O3 O 1.02420(13) 0.17288(14) 0.7966(5) 0.0371(12) Uani 1 1 d . . .
O4 O 0.88387(14) 0.14044(13) 0.1085(5) 0.0358(11) Uani 1 1 d . . .
O5 O 0.85472(14) 0.09259(13) 0.2663(5) 0.0371(12) Uani 1 1 d . . .
O6 O 0.91548(14) 0.21658(14) 0.2768(6) 0.0419(13) Uani 1 1 d . . .
O7 O 0.86298(12) 0.20373(13) 0.1555(5) 0.0334(11) Uani 1 1 d . . .
O8 O 0.97227(13) 0.24244(13) 0.0380(5) 0.0330(11) Uani 1 1 d . . .
O9 O 0.81950(14) 0.17697(14) 0.4530(5) 0.0412(12) Uani 1 1 d . . .
O10 O 0.82253(15) 0.10669(15) 0.5300(6) 0.0453(13) Uani 1 1 d . . .
N1 N 0.7996(2) 0.0513(2) 0.6632(7) 0.0548(19) Uani 1 1 d . . .
C1 C 0.91298(18) 0.17223(18) 0.5755(7) 0.0273(15) Uani 1 1 d . . .
C2 C 0.94319(17) 0.18476(17) 0.6952(7) 0.0247(14) Uani 1 1 d . . .
C3 C 0.94255(18) 0.20787(18) 0.8089(7) 0.0264(14) Uani 1 1 d . . .
H3 H 0.9239 0.2153 0.8109 0.032 Uiso 1 1 calc R . .
C4 C 0.97048(18) 0.21961(18) 0.9198(7) 0.0283(15) Uani 1 1 d . . .
C5 C 0.99774(18) 0.20797(19) 0.9178(7) 0.0295(15) Uani 1 1 d . . .
H5 H 1.0162 0.2157 0.9922 0.035 Uiso 1 1 calc R . .
C6 C 0.99718(17) 0.18490(18) 0.8047(8) 0.0290(16) Uani 1 1 d . . .
C7 C 0.97032(17) 0.17303(18) 0.6913(7) 0.0241(14) Uani 1 1 d . . .
H7 H 0.9706 0.1576 0.6147 0.029 Uiso 1 1 calc R . .
C8 C 1.0427(2) 0.1725(2) 0.9246(8) 0.0380(18) Uani 1 1 d . . .
C9 C 1.0220(2) 0.1434(3) 1.0235(12) 0.068(3) Uani 1 1 d . . .
H9 H 0.9963 0.1256 1.0037 0.082 Uiso 1 1 calc R . .
C10 C 1.0389(3) 0.1400(3) 1.1532(12) 0.084(4) Uani 1 1 d . . .
H10 H 1.0244 0.1207 1.2211 0.100 Uiso 1 1 calc R . .
C11 C 1.0774(3) 0.1657(3) 1.1799(11) 0.076(3) Uani 1 1 d . . .
H11 H 1.0894 0.1632 1.2640 0.091 Uiso 1 1 calc R . .
C12 C 0.9027(3) 0.0977(2) -0.0795(10) 0.053(2) Uani 1 1 d . . .
H12 H 0.9112 0.1236 -0.0984 0.064 Uiso 1 1 calc R . .
C13 C 0.8817(2) 0.08138(19) 0.0473(8) 0.0340(16) Uani 1 1 d . . .
C14 C 0.87289(19) 0.1058(2) 0.1476(8) 0.0327(16) Uani 1 1 d . . .
C15 C 0.89966(19) 0.22445(18) 0.1745(7) 0.0303(16) Uani 1 1 d . . .
C16 C 0.92168(18) 0.25803(18) 0.0749(7) 0.0278(15) Uani 1 1 d . . .
C17 C 0.9071(2) 0.2819(2) 0.0428(7) 0.0336(16) Uani 1 1 d . . .
H17 H 0.8835 0.2765 0.0825 0.040 Uiso 1 1 calc R . .
C18 C 0.9271(2) 0.3139(2) -0.0480(8) 0.0370(17) Uani 1 1 d . . .
H18 H 0.9165 0.3294 -0.0706 0.044 Uiso 1 1 calc R . .
C19 C 0.9620(2) 0.3226(2) -0.1038(8) 0.0442(19) Uani 1 1 d . . .
H19 H 0.9757 0.3445 -0.1623 0.053 Uiso 1 1 calc R . .
C20 C 0.9775(2) 0.2991(2) -0.0744(8) 0.0385(18) Uani 1 1 d . . .
H20 H 1.0014 0.3051 -0.1136 0.046 Uiso 1 1 calc R . .
C21 C 0.95730(19) 0.26665(19) 0.0137(7) 0.0296(15) Uani 1 1 d . . .
C22 C 0.8206(2) 0.0756(3) 0.5583(9) 0.053(2) Uani 1 1 d . . .
H22 H 0.8353 0.0686 0.4999 0.064 Uiso 1 1 calc R . .
C23 C 0.7761(3) 0.0604(3) 0.7597(11) 0.074(3) Uani 1 1 d . . .
H23A H 0.7791 0.0849 0.7321 0.111 Uiso 1 1 calc R . .
H23B H 0.7843 0.0615 0.8604 0.111 Uiso 1 1 calc R . .
H23C H 0.7495 0.0408 0.7504 0.111 Uiso 1 1 calc R . .
C24 C 0.7974(4) 0.0138(3) 0.6802(12) 0.093(4) Uani 1 1 d . . .
H24A H 0.8106 0.0098 0.5995 0.139 Uiso 1 1 calc R . .
H24B H 0.7708 -0.0063 0.6803 0.139 Uiso 1 1 calc R . .
H24C H 0.8092 0.0133 0.7720 0.139 Uiso 1 1 calc R . .

loop_
_atom_site_aniso_label
_atom_site_aniso_U_11
_atom_site_aniso_U_22
_atom_site_aniso_U_33
_atom_site_aniso_U_23
_atom_site_aniso_U_13
_atom_site_aniso_U_12
Eu1 0.0253(2) 0.0311(2) 0.0213(2) 0.00023(14) -0.00260(13) 0.01213(16)
O1 0.031(3) 0.044(3) 0.031(3) -0.007(2) -0.011(2) 0.023(2)
O2 0.037(3) 0.046(3) 0.031(3) -0.009(2) -0.008(2) 0.026(2)
O3 0.030(3) 0.046(3) 0.043(3) -0.009(2) -0.011(2) 0.025(2)
O4 0.040(3) 0.033(3) 0.033(3) 0.008(2) 0.007(2) 0.016(2)
O5 0.044(3) 0.037(3) 0.028(3) 0.005(2) 0.013(2) 0.018(2)
O6 0.033(3) 0.041(3) 0.039(3) 0.008(2) -0.008(2) 0.009(2)
O7 0.025(3) 0.031(3) 0.035(3) -0.004(2) -0.007(2) 0.007(2)
O8 0.035(3) 0.044(3) 0.025(3) -0.007(2) -0.004(2) 0.023(2)
O9 0.042(3) 0.058(3) 0.033(3) -0.001(2) 0.001(2) 0.032(3)
O10 0.054(3) 0.034(3) 0.037(3) 0.006(2) 0.006(3) 0.014(3)
N1 0.073(5) 0.047(4) 0.033(4) 0.015(3) 0.011(4) 0.021(4)
C1 0.027(4) 0.025(3) 0.024(4) 0.005(3) 0.000(3) 0.008(3)
C2 0.021(3) 0.020(3) 0.026(4) 0.006(3) -0.001(3) 0.005(3)
C3 0.021(3) 0.026(4) 0.031(4) 0.002(3) -0.003(3) 0.011(3)
C4 0.027(4) 0.022(3) 0.029(4) 0.003(3) 0.002(3) 0.007(3)
C5 0.022(3) 0.037(4) 0.028(4) -0.002(3) -0.008(3) 0.015(3)
C6 0.020(3) 0.028(4) 0.036(4) 0.003(3) 0.002(3) 0.010(3)
C7 0.024(3) 0.024(3) 0.020(3) 0.001(3) 0.002(3) 0.009(3)
C8 0.037(4) 0.042(4) 0.044(5) 0.003(4) -0.003(3) 0.026(4)
C9 0.032(5) 0.051(6) 0.103(8) 0.025(5) -0.006(5) 0.007(4)
C10 0.055(6) 0.092(8) 0.081(8) 0.058(6) -0.004(5) 0.019(6)
C11 0.042(5) 0.083(7) 0.077(7) 0.042(6) -0.012(5) 0.013(5)
C12 0.065(6) 0.033(4) 0.060(6) 0.007(4) 0.024(5) 0.023(4)
C13 0.031(4) 0.028(4) 0.036(4) -0.001(3) 0.003(3) 0.009(3)
C14 0.028(4) 0.039(4) 0.030(4) 0.001(3) -0.007(3) 0.017(3)
C15 0.026(4) 0.027(4) 0.032(4) -0.008(3) -0.003(3) 0.009(3)
C16 0.024(4) 0.026(4) 0.023(3) -0.005(3) -0.004(3) 0.005(3)
C17 0.031(4) 0.036(4) 0.034(4) -0.010(3) -0.005(3) 0.017(3)
C18 0.051(5) 0.028(4) 0.036(4) -0.003(3) 0.007(4) 0.022(4)
C19 0.053(5) 0.027(4) 0.038(4) 0.005(3) 0.004(4) 0.010(4)
C20 0.033(4) 0.037(4) 0.037(4) -0.001(3) 0.011(3) 0.011(3)
C21 0.031(4) 0.033(4) 0.022(3) -0.009(3) -0.006(3) 0.015(3)
C22 0.052(5) 0.072(7) 0.033(5) 0.005(4) 0.005(4) 0.028(5)
C23 0.103(8) 0.061(6) 0.062(6) 0.020(5) 0.038(6) 0.045(6)
C24 0.153(12) 0.091(8) 0.057(7) 0.029(6) 0.037(7) 0.079(9)

loop_
_atom_type_symbol
_atom_type_description
_atom_type_scat_dispersion_real
_atom_type_scat_dispersion_imag
_atom_type_scat_source
C C 0.0033 0.0016 'International Tables Vol C Tables 4.2.6.8 and 6.1.1.4'
H H 0.0000 0.0000 'International Tables Vol C Tables 4.2.6.8 and 6.1.1.4'
N N 0.0061 0.0033 'International Tables Vol C Tables 4.2.6.8 and 6.1.1.4'
O O 0.0106 0.0060 'International Tables Vol C Tables 4.2.6.8 and 6.1.1.4'
Eu Eu -0.1578 3.6682 'International Tables Vol C Tables 4.2.6.8 and 6.1.1.4'

loop_
_geom_angle_atom_site_label_1
_geom_angle_atom_site_label_2
_geom_angle_atom_site_label_3
_geom_angle
_geom_angle_site_symmetry_1
_geom_angle_site_symmetry_3
O10 Eu1 O9 75.61(18) . .
O10 Eu1 O5 73.49(17) . .
O9 Eu1 O5 139.81(16) . .
O10 Eu1 O2 83.60(17) . .
O9 Eu1 O2 125.04(16) . .
O5 Eu1 O2 76.07(16) . .
O10 Eu1 O7 92.45(17) . 13_655
O9 Eu1 O7 75.72(16) . 13_655
O5 Eu1 O7 80.55(16) . 13_655
O2 Eu1 O7 156.47(16) . 13_655
O10 Eu1 O1 71.65(17) . .
O9 Eu1 O1 72.15(16) . .
O5 Eu1 O1 120.03(16) . .
O2 Eu1 O1 53.01(15) . .
O7 Eu1 O1 146.76(15) 13_655 .
O10 Eu1 O6 149.26(17) . .
O9 Eu1 O6 97.96(17) . .
O5 Eu1 O6 121.58(16) . .
O2 Eu1 O6 75.65(16) . .
O7 Eu1 O6 115.41(15) 13_655 .
O1 Eu1 O6 77.75(16) . .
O10 Eu1 O4 126.03(16) . .
O9 Eu1 O4 145.58(16) . .
O5 Eu1 O4 52.67(15) . .
O2 Eu1 O4 86.75(15) . .
O7 Eu1 O4 76.83(15) 13_655 .
O1 Eu1 O4 136.18(15) . .
O6 Eu1 O4 75.69(16) . .
O10 Eu1 O7 147.46(17) . .
O9 Eu1 O7 75.91(15) . .
O5 Eu1 O7 122.06(15) . .
O2 Eu1 O7 126.20(15) . .
O7 Eu1 O7 65.41(17) 13_655 .
O1 Eu1 O7 113.53(14) . .
O6 Eu1 O7 51.19(15) . .
O4 Eu1 O7 74.02(15) . .
O10 Eu1 Eu1 122.63(13) . 13_655
O9 Eu1 Eu1 73.07(12) . 13_655
O5 Eu1 Eu1 103.24(12) . 13_655
O2 Eu1 Eu1 152.91(11) . 13_655
O7 Eu1 Eu1 33.71(11) 13_655 13_655
O1 Eu1 Eu1 136.64(11) . 13_655
O6 Eu1 Eu1 82.27(11) . 13_655
O4 Eu1 Eu1 72.56(11) . 13_655
O7 Eu1 Eu1 31.70(10) . 13_655
C1 O1 Eu1 91.9(4) . .
C1 O2 Eu1 93.4(4) . .
C8 O3 C6 118.4(6) . .
C14 O4 Eu1 91.7(4) . .
C14 O5 Eu1 94.9(4) . .
C15 O6 Eu1 97.2(4) . .
C15 O7 Eu1 148.8(4) . 13_655
C15 O7 Eu1 90.9(4) . .
Eu1 O7 Eu1 114.59(17) 13_655 .
C4 O8 C21 116.1(5) 1_554 .
C22 O10 Eu1 129.5(5) . .
C22 N1 C23 120.0(8) . .
C22 N1 C24 121.5(8) . .
C23 N1 C24 118.4(7) . .
O2 C1 O1 121.5(6) . .
O2 C1 C2 120.1(6) . .
O1 C1 C2 118.4(6) . .
C7 C2 C3 121.6(6) . .
C7 C2 C1 120.2(6) . .
C3 C2 C1 118.2(6) . .
C2 C3 C4 118.5(6) . .
C2 C3 H3 120.8 . .
C4 C3 H3 120.8 . .
C5 C4 O8 116.3(6) . 1_556
C5 C4 C3 120.6(6) . .
O8 C4 C3 123.1(6) 1_556 .
C6 C5 C4 119.1(6) . .
C6 C5 H5 120.4 . .
C4 C5 H5 120.4 . .
C5 C6 C7 122.1(6) . .
C5 C6 O3 121.3(6) . .
C7 C6 O3 116.6(6) . .
C2 C7 C6 118.1(6) . .
C2 C7 H7 121.0 . .
C6 C7 H7 121.0 . .
C9 C8 O3 117.3(7) . .
C9 C8 C13 120.3(7) . 11_666
O3 C8 C13 122.3(7) . 11_666
C8 C9 C10 121.1(8) . .
C8 C9 H9 119.5 . .
C10 C9 H9 119.5 . .
C11 C10 C9 119.4(9) . .
C11 C10 H10 120.3 . .
C9 C10 H10 120.3 . .
C10 C11 C12 118.7(8) . 11_666
C10 C11 H11 120.6 . .
C12 C11 H11 120.6 11_666 .
C13 C12 C11 123.0(8) . 12_546
C13 C12 H12 118.5 . .
C11 C12 H12 118.5 12_546 .
C12 C13 C8 117.5(7) . 12_546
C12 C13 C14 118.7(6) . .
C8 C13 C14 123.9(6) 12_546 .
O5 C14 O4 120.5(7) . .
O5 C14 C13 121.1(6) . .
O4 C14 C13 118.4(6) . .
O6 C15 O7 119.8(6) . .
O6 C15 C16 122.1(6) . .
O7 C15 C16 118.1(6) . .
C17 C16 C21 118.6(6) . .
C17 C16 C15 119.3(6) . .
C21 C16 C15 122.1(6) . .
C16 C17 C18 121.0(7) . .
C16 C17 H17 119.5 . .
C18 C17 H17 119.5 . .
C19 C18 C17 120.1(7) . .
C19 C18 H18 120.0 . .
C17 C18 H18 120.0 . .
C18 C19 C20 120.4(7) . .
C18 C19 H19 119.8 . .
C20 C19 H19 119.8 . .
C19 C20 C21 119.8(7) . .
C19 C20 H20 120.1 . .
C21 C20 H20 120.1 . .
O8 C21 C20 119.5(6) . .
O8 C21 C16 120.4(6) . .
C20 C21 C16 120.1(6) . .
O10 C22 N1 126.2(8) . .
O10 C22 H22 116.9 . .
N1 C22 H22 116.9 . .
N1 C23 H23A 109.5 . .
N1 C23 H23B 109.5 . .
H23A C23 H23B 109.5 . .
N1 C23 H23C 109.5 . .
H23A C23 H23C 109.5 . .
H23B C23 H23C 109.5 . .
N1 C24 H24A 109.5 . .
N1 C24 H24B 109.5 . .
H24A C24 H24B 109.5 . .
N1 C24 H24C 109.5 . .
H24A C24 H24C 109.5 . .
H24B C24 H24C 109.5 . .

loop_
_geom_bond_atom_site_label_1
_geom_bond_atom_site_label_2
_geom_bond_distance
_geom_bond_site_symmetry_2
Eu1 O10 2.392(5) .
Eu1 O9 2.429(5) .
Eu1 O5 2.446(5) .
Eu1 O2 2.449(4) .
Eu1 O7 2.450(4) 13_655
Eu1 O1 2.470(4) .
Eu1 O6 2.475(5) .
Eu1 O4 2.503(5) .
Eu1 O7 2.587(5) .
Eu1 Eu1 4.2386(7) 13_655
O1 C1 1.268(8) .
O2 C1 1.247(8) .
O3 C8 1.377(8) .
O3 C6 1.386(7) .
O4 C14 1.275(8) .
O5 C14 1.254(8) .
O6 C15 1.246(8) .
O7 C15 1.285(8) .
O7 Eu1 2.450(4) 13_655
O8 C4 1.383(8) 1_554
O8 C21 1.387(8) .
O10 C22 1.233(10) .
N1 C22 1.315(10) .
N1 C23 1.455(11) .
N1 C24 1.465(11) .
C1 C2 1.508(9) .
C2 C7 1.381(9) .
C2 C3 1.390(9) .
C3 C4 1.396(9) .
C3 H3 0.9300 .
C4 C5 1.383(9) .
C4 O8 1.383(8) 1_556
C5 C6 1.369(9) .
C5 H5 0.9300 .
C6 C7 1.385(9) .
C7 H7 0.9300 .
C8 C9 1.368(11) .
C8 C13 1.399(10) 11_666
C9 C10 1.393(13) .
C9 H9 0.9300 .
C10 C11 1.377(13) .
C10 H10 0.9300 .
C11 C12 1.381(11) 11_666
C11 H11 0.9300 .
C12 C13 1.377(10) .
C12 C11 1.381(11) 12_546
C12 H12 0.9300 .
C13 C8 1.398(10) 12_546
C13 C14 1.499(10) .
C15 C16 1.486(9) .
C16 C17 1.375(9) .
C16 C21 1.401(9) .
C17 C18 1.387(10) .
C17 H17 0.9300 .
C18 C19 1.357(10) .
C18 H18 0.9300 .
C19 C20 1.385(10) .
C19 H19 0.9300 .
C20 C21 1.387(10) .
C20 H20 0.9300 .
C22 H22 0.9300 .
C23 H23A 0.9600 .
C23 H23B 0.9600 .
C23 H23C 0.9600 .
C24 H24A 0.9600 .
C24 H24B 0.9600 .
C24 H24C 0.9600 .

loop_
_geom_torsion_atom_site_label_1
_geom_torsion_atom_site_label_2
_geom_torsion_atom_site_label_3
_geom_torsion_atom_site_label_4
_geom_torsion
_geom_torsion_site_symmetry_1
_geom_torsion_site_symmetry_2
_geom_torsion_site_symmetry_3
_geom_torsion_site_symmetry_4
O10 Eu1 O1 C1 97.8(4) . . . .
O9 Eu1 O1 C1 178.1(4) . . . .
O5 Eu1 O1 C1 40.3(4) . . . .
O2 Eu1 O1 C1 1.9(3) . . . .
O7 Eu1 O1 C1 162.7(3) 13_655 . . .
O6 Eu1 O1 C1 -79.3(4) . . . .
O4 Eu1 O1 C1 -25.5(5) . . . .
O7 Eu1 O1 C1 -116.7(4) . . . .
Eu1 Eu1 O1 C1 -143.8(3) 13_655 . . .
O10 Eu1 O2 C1 -73.7(4) . . . .
O9 Eu1 O2 C1 -6.3(5) . . . .
O5 Eu1 O2 C1 -148.3(4) . . . .
O7 Eu1 O2 C1 -155.1(4) 13_655 . . .
O1 Eu1 O2 C1 -1.9(4) . . . .
O6 Eu1 O2 C1 83.4(4) . . . .
O4 Eu1 O2 C1 159.5(4) . . . .
O7 Eu1 O2 C1 92.0(4) . . . .
Eu1 Eu1 O2 C1 119.8(4) 13_655 . . .
O10 Eu1 O4 C14 -6.8(4) . . . .
O9 Eu1 O4 C14 -128.0(4) . . . .
O5 Eu1 O4 C14 -2.1(4) . . . .
O2 Eu1 O4 C14 72.8(4) . . . .
O7 Eu1 O4 C14 -90.2(4) 13_655 . . .
O1 Eu1 O4 C14 94.4(4) . . . .
O6 Eu1 O4 C14 148.8(4) . . . .
O7 Eu1 O4 C14 -158.0(4) . . . .
Eu1 Eu1 O4 C14 -124.9(4) 13_655 . . .
O10 Eu1 O5 C14 178.2(4) . . . .
O9 Eu1 O5 C14 137.0(4) . . . .
O2 Eu1 O5 C14 -94.5(4) . . . .
O7 Eu1 O5 C14 82.7(4) 13_655 . . .
O1 Eu1 O5 C14 -125.2(4) . . . .
O6 Eu1 O5 C14 -31.4(4) . . . .
O4 Eu1 O5 C14 2.2(4) . . . .
O7 Eu1 O5 C14 29.7(4) . . . .
Eu1 Eu1 O5 C14 57.6(4) 13_655 . . .
O10 Eu1 O6 C15 -145.5(4) . . . .
O9 Eu1 O6 C15 -70.4(4) . . . .
O5 Eu1 O6 C15 102.1(4) . . . .
O2 Eu1 O6 C15 165.4(4) . . . .
O7 Eu1 O6 C15 7.5(5) 13_655 . . .
O1 Eu1 O6 C15 -140.1(4) . . . .
O4 Eu1 O6 C15 75.1(4) . . . .
O7 Eu1 O6 C15 -5.7(4) . . . .
Eu1 Eu1 O6 C15 1.2(4) 13_655 . . .
O10 Eu1 O7 C15 147.7(4) . . . .
O9 Eu1 O7 C15 118.2(4) . . . .
O5 Eu1 O7 C15 -101.3(4) . . . .
O2 Eu1 O7 C15 -5.2(4) . . . .
O7 Eu1 O7 C15 -161.3(5) 13_655 . . .
O1 Eu1 O7 C15 55.2(4) . . . .
O6 Eu1 O7 C15 5.5(4) . . . .
O4 Eu1 O7 C15 -78.8(4) . . . .
Eu1 Eu1 O7 C15 -161.3(5) 13_655 . . .
O10 Eu1 O7 Eu1 -51.0(4) . . . 13_655
O9 Eu1 O7 Eu1 -80.5(2) . . . 13_655
O5 Eu1 O7 Eu1 60.0(2) . . . 13_655
O2 Eu1 O7 Eu1 156.13(17) . . . 13_655
O7 Eu1 O7 Eu1 -0.003(1) 13_655 . . 13_655
O1 Eu1 O7 Eu1 -143.51(17) . . . 13_655
O6 Eu1 O7 Eu1 166.8(3) . . . 13_655
O4 Eu1 O7 Eu1 82.5(2) . . . 13_655
O9 Eu1 O10 C22 173.6(7) . . . .
O5 Eu1 O10 C22 19.7(7) . . . .
O2 Eu1 O10 C22 -57.7(7) . . . .
O7 Eu1 O10 C22 99.1(7) 13_655 . . .
O1 Eu1 O10 C22 -110.7(7) . . . .
O6 Eu1 O10 C22 -105.1(7) . . . .
O4 Eu1 O10 C22 23.6(8) . . . .
O7 Eu1 O10 C22 144.1(6) . . . .
Eu1 Eu1 O10 C22 115.1(7) 13_655 . . .
Eu1 O2 C1 O1 3.5(6) . . . .
Eu1 O2 C1 C2 -176.0(5) . . . .
Eu1 O1 C1 O2 -3.5(6) . . . .
Eu1 O1 C1 C2 176.0(5) . . . .
O2 C1 C2 C7 -5.6(9) . . . .
O1 C1 C2 C7 174.9(6) . . . .
O2 C1 C2 C3 175.0(6) . . . .
O1 C1 C2 C3 -4.5(9) . . . .
C7 C2 C3 C4 0.7(9) . . . .
C1 C2 C3 C4 -179.9(6) . . . .
C2 C3 C4 C5 -1.0(9) . . . .
C2 C3 C4 O8 -179.7(6) . . . 1_556
O8 C4 C5 C6 179.2(6) 1_556 . . .
C3 C4 C5 C6 0.4(10) . . . .
C4 C5 C6 C7 0.5(10) . . . .
C4 C5 C6 O3 179.1(6) . . . .
C8 O3 C6 C5 22.5(9) . . . .
C8 O3 C6 C7 -158.8(6) . . . .
C3 C2 C7 C6 0.1(9) . . . .
C1 C2 C7 C6 -179.2(6) . . . .
C5 C6 C7 C2 -0.8(10) . . . .
O3 C6 C7 C2 -179.5(5) . . . .
C6 O3 C8 C9 75.0(9) . . . .
C6 O3 C8 C13 -107.0(8) . . . 11_666
O3 C8 C9 C10 177.7(9) . . . .
C13 C8 C9 C10 -0.3(15) 11_666 . . .
C8 C9 C10 C11 -2.1(18) . . . .
C9 C10 C11 C12 2.5(18) . . . 11_666
C11 C12 C13 C8 1.7(13) 12_546 . . 12_546
C11 C12 C13 C14 -178.9(9) 12_546 . . .
Eu1 O5 C14 O4 -3.9(7) . . . .
Eu1 O5 C14 C13 177.0(5) . . . .
Eu1 O4 C14 O5 3.8(6) . . . .
Eu1 O4 C14 C13 -177.1(5) . . . .
C12 C13 C14 O5 -178.2(7) . . . .
C8 C13 C14 O5 1.2(11) 12_546 . . .
C12 C13 C14 O4 2.7(10) . . . .
C8 C13 C14 O4 -177.9(6) 12_546 . . .
Eu1 O6 C15 O7 10.4(7) . . . .
Eu1 O6 C15 C16 -171.4(5) . . . .
Eu1 O7 C15 O6 -155.7(6) 13_655 . . .
Eu1 O7 C15 O6 -9.8(6) . . . .
Eu1 O7 C15 C16 26.0(12) 13_655 . . .
Eu1 O7 C15 C16 171.9(5) . . . .
O6 C15 C16 C17 -134.4(7) . . . .
O7 C15 C16 C17 43.8(9) . . . .
O6 C15 C16 C21 44.7(9) . . . .
O7 C15 C16 C21 -137.1(6) . . . .
C21 C16 C17 C18 -0.1(10) . . . .
C15 C16 C17 C18 179.0(6) . . . .
C16 C17 C18 C19 -1.6(11) . . . .
C17 C18 C19 C20 1.9(11) . . . .
C18 C19 C20 C21 -0.6(11) . . . .
C4 O8 C21 C20 -73.0(8) 1_554 . . .
C4 O8 C21 C16 105.6(7) 1_554 . . .
C19 C20 C21 O8 177.5(6) . . . .
C19 C20 C21 C16 -1.1(10) . . . .
C17 C16 C21 O8 -177.2(6) . . . .
C15 C16 C21 O8 3.7(9) . . . .
C17 C16 C21 C20 1.4(9) . . . .
C15 C16 C21 C20 -177.7(6) . . . .
Eu1 O10 C22 N1 179.8(6) . . . .
C23 N1 C22 O10 -0.5(14) . . . .
C24 N1 C22 O10 175.6(9) . . . .
